data_1565788
loop_
_publ_author_name
'Tuskaev, Vladislav A.'
'Gagieva, Svetlana Ch.'
'Kurmaev, Dmitry A.'
'Zubkevich, Sergei V.'
'Dorovatovskii, Pavel V.'
'Khrustalev, Victor N.'
'Mikhaylik, Elena S.'
'Golubev, Evgenii K.'
'Buzin, Mikhail I.'
'Nikiforova, Galina G.'
'Vasil'ev, Viktor G.'
'Zvukova, Tamara M.'
'Bulychev, Boris M.'

_publ_section_title
;
 Novel alkoxo-titanium(IV) complexes with fluorinated
 2-hydroxymethylphenol derivatives as catalysts for the formation of
 ultra-high molecular weight polyethylene nascent reactor powders
;
_journal_name_full 'Inorganica Chimica Acta'
_journal_page_first 119159
_journal_paper_doi 10.1016/j.ica.2019.119159
_journal_volume 498
_journal_year 2019
_chemical_formula_moiety 'C56 H78 F6 O8 Ti2'
_chemical_formula_sum 'C56 H78 F6 O8 Ti2'
_chemical_formula_weight 1088.92
_space_group_crystal_system triclinic
_space_group_IT_number 2
_space_group_name_Hall '-P 1'
_space_group_name_H-M_alt 'P -1'
_atom_sites_solution_hydrogens geom
_atom_sites_solution_primary difmap
_atom_sites_solution_secondary difmap
_audit_creation_method SHELXL-2013
_cell_angle_alpha 94.431(6)
_cell_angle_beta 95.633(8)
_cell_angle_gamma 103.572(8)
_cell_formula_units_Z 1
_cell_length_a 10.1650(13)
_cell_length_b 10.9701(16)
_cell_length_c 13.1932(19)
_cell_measurement_reflns_used 600
_cell_measurement_temperature 100(2)
_cell_measurement_theta_max 28.0
_cell_measurement_theta_min 2.4
_cell_volume 1415.5(3)
_computing_cell_refinement 'iMosflm (Battye et al., 2011)'
_computing_data_collection 'Marccd (Doyle, 2011)'
_computing_data_reduction iMosflm
_computing_molecular_graphics 'SHELXTL (Sheldrick, 2015)'
_computing_publication_material SHELXTL
_computing_structure_refinement 'SHELXL (Sheldrick, 2015)'
_computing_structure_solution 'SHELXT (Sheldrick, 2015)'
_diffrn_ambient_temperature 100(2)
_diffrn_measured_fraction_theta_full 0.991
_diffrn_measured_fraction_theta_max 0.991
_diffrn_measurement_device_type 'Rayonix SX165 CCD'
_diffrn_measurement_method '/f scan'
_diffrn_radiation_type synchrotron
_diffrn_radiation_wavelength 0.79373
_diffrn_reflns_av_R_equivalents 0.0395
_diffrn_reflns_av_unetI/netI 0.0343
_diffrn_reflns_Laue_measured_fraction_full 0.991
_diffrn_reflns_Laue_measured_fraction_max 0.991
_diffrn_reflns_limit_h_max 13
_diffrn_reflns_limit_h_min -13
_diffrn_reflns_limit_k_max 14
_diffrn_reflns_limit_k_min -14
_diffrn_reflns_limit_l_max 17
_diffrn_reflns_limit_l_min -17
_diffrn_reflns_number 22680
_diffrn_reflns_point_group_measured_fraction_full 0.991
_diffrn_reflns_point_group_measured_fraction_max 0.991
_diffrn_reflns_theta_full 28.440
_diffrn_reflns_theta_max 30.975
_diffrn_reflns_theta_min 2.319
_exptl_absorpt_coefficient_mu 0.471
_exptl_absorpt_correction_T_max 0.919
_exptl_absorpt_correction_T_min 0.878
_exptl_absorpt_correction_type multi-scan
_exptl_absorpt_process_details 'Scala (Evans, 2006)'
_exptl_crystal_colour orange
_exptl_crystal_density_diffrn 1.277
_exptl_crystal_description prism
_exptl_crystal_F_000 576
_exptl_crystal_size_max 0.24
_exptl_crystal_size_mid 0.18
_exptl_crystal_size_min 0.15
_refine_diff_density_max 0.411
_refine_diff_density_min -0.420
_refine_diff_density_rms 0.056
_refine_ls_extinction_coef 0.051(4)
_refine_ls_extinction_expression Fc^*^=kFc[1+0.001xFc^2^\l^3^/sin(2\q)]^-1/4^
_refine_ls_extinction_method SHELXL
_refine_ls_goodness_of_fit_ref 1.064
_refine_ls_hydrogen_treatment constr
_refine_ls_matrix_type full
_refine_ls_number_parameters 336
_refine_ls_number_reflns 6407
_refine_ls_number_restraints 0
_refine_ls_restrained_S_all 1.064
_refine_ls_R_factor_all 0.0373
_refine_ls_R_factor_gt 0.0360
_refine_ls_shift/su_max 0.001
_refine_ls_shift/su_mean 0.000
_refine_ls_structure_factor_coef Fsqd
_refine_ls_weighting_details 'w=1/[\s^2^(Fo^2^)+(0.0583P)^2^+0.4471P] where P=(Fo^2^+2Fc^2^)/3'
_refine_ls_weighting_scheme calc
_refine_ls_wR_factor_gt 0.1020
_refine_ls_wR_factor_ref 0.1034
_reflns_Friedel_coverage 0.000
_reflns_Friedel_fraction_full .
_reflns_Friedel_fraction_max .
_reflns_number_gt 6084
_reflns_number_total 6407
_reflns_threshold_expression 'I > 2\s(I)'
_cod_data_source_file 3g.cif
_cod_data_source_block 3f
_cod_database_code 1565788
_shelx_space_group_comment
;
The symmetry employed for this shelxl refinement is uniquely defined
by the following loop, which should always be used as a source of
symmetry information in preference to the above space-group names.
They are only intended as comments.
;
_shelx_estimated_absorpt_t_min 0.889
_shelx_estimated_absorpt_t_max 0.928
_shelxl_version_number 2013-4

loop_
_space_group_symop_operation_xyz
'x, y, z'
'-x, -y, -z'

loop_
_atom_site_label
_atom_site_type_symbol
_atom_site_fract_x
_atom_site_fract_y
_atom_site_fract_z
_atom_site_U_iso_or_equiv
_atom_site_adp_type
_atom_site_occupancy
_atom_site_site_symmetry_order
_atom_site_calc_flag
_atom_site_refinement_flags_posn
_atom_site_refinement_flags_adp
_atom_site_refinement_flags_occupancy
_atom_site_disorder_assembly
_atom_site_disorder_group
Ti1 Ti 0.38655(2) 0.41174(2) 0.55672(2) 0.01923(10) Uani 1 1 d . . . . .
F1 F 0.02897(8) 0.52623(8) 0.65594(6) 0.02898(18) Uani 1 1 d . . . . .
F2 F 0.18340(8) 0.69993(7) 0.66341(6) 0.02739(18) Uani 1 1 d . . . . .
F3 F 0.11250(8) 0.63335(7) 0.80219(6) 0.02816(18) Uani 1 1 d . . . . .
O1 O 0.39015(9) 0.33305(8) 0.67740(7) 0.02200(18) Uani 1 1 d . . . . .
O2 O 0.28515(9) 0.50896(8) 0.61502(6) 0.02235(19) Uani 1 1 d . . . . .
O3 O 0.28283(10) 0.28838(9) 0.46811(7) 0.0268(2) Uani 1 1 d . . . . .
O4 O 0.58134(9) 0.45597(8) 0.55021(6) 0.02224(19) Uani 1 1 d . . . . .
C1 C 0.28792(12) 0.30477(11) 0.73770(9) 0.0202(2) Uani 1 1 d . . . . .
C2 C 0.21128(12) 0.39339(11) 0.75767(9) 0.0206(2) Uani 1 1 d . . . . .
C3 C 0.10274(13) 0.36461(12) 0.81617(9) 0.0221(2) Uani 1 1 d . . . . .
H3 H 0.0513 0.4250 0.8288 0.026 Uiso 1 1 calc R U . . .
C4 C 0.06854(13) 0.24927(11) 0.85620(9) 0.0217(2) Uani 1 1 d . . . . .
C5 C 0.14854(13) 0.16376(11) 0.83680(9) 0.0220(2) Uani 1 1 d . . . . .
H5 H 0.1269 0.0852 0.8647 0.026 Uiso 1 1 calc R U . . .
C6 C 0.25783(12) 0.18689(11) 0.77908(9) 0.0213(2) Uani 1 1 d . . . . .
C7 C 0.25746(12) 0.52241(11) 0.71777(9) 0.0203(2) Uani 1 1 d . . . . .
C8 C 0.14472(13) 0.59532(12) 0.71041(10) 0.0235(2) Uani 1 1 d . . . . .
C9 C 0.38242(13) 0.60574(11) 0.78628(10) 0.0230(2) Uani 1 1 d . . . . .
C10 C 0.47264(14) 0.70048(13) 0.74553(11) 0.0286(3) Uani 1 1 d . . . . .
H10 H 0.4583 0.7120 0.6750 0.034 Uiso 1 1 calc R U . . .
C11 C 0.58374(15) 0.77823(14) 0.80817(13) 0.0361(3) Uani 1 1 d . . . . .
H11 H 0.6442 0.8435 0.7805 0.043 Uiso 1 1 calc R U . . .
C12 C 0.60648(16) 0.76070(15) 0.91091(13) 0.0384(3) Uani 1 1 d . . . . .
H12 H 0.6825 0.8137 0.9533 0.046 Uiso 1 1 calc R U . . .
C13 C 0.51833(17) 0.66615(14) 0.95134(12) 0.0371(3) Uani 1 1 d . . . . .
H13 H 0.5345 0.6534 1.0214 0.045 Uiso 1 1 calc R U . . .
C14 C 0.40559(15) 0.58928(13) 0.88949(10) 0.0299(3) Uani 1 1 d . . . . .
H14 H 0.3443 0.5254 0.9180 0.036 Uiso 1 1 calc R U . . .
C15 C -0.04951(13) 0.21398(12) 0.92102(9) 0.0231(2) Uani 1 1 d . . . . .
C16 C -0.12751(15) 0.31693(13) 0.93344(11) 0.0302(3) Uani 1 1 d . . . . .
H16A H -0.0651 0.3949 0.9668 0.045 Uiso 1 1 calc R U . . .
H16B H -0.2011 0.2897 0.9756 0.045 Uiso 1 1 calc R U . . .
H16C H -0.1662 0.3320 0.8659 0.045 Uiso 1 1 calc R U . . .
C17 C -0.15154(14) 0.09320(13) 0.86943(11) 0.0280(3) Uani 1 1 d . . . . .
H17A H -0.1894 0.1088 0.8018 0.042 Uiso 1 1 calc R U . . .
H17B H -0.2254 0.0689 0.9119 0.042 Uiso 1 1 calc R U . . .
H17C H -0.1047 0.0251 0.8618 0.042 Uiso 1 1 calc R U . . .
C18 C 0.00749(14) 0.19098(13) 1.02825(10) 0.0282(3) Uani 1 1 d . . . . .
H18A H 0.0538 0.1222 1.0223 0.042 Uiso 1 1 calc R U . . .
H18B H -0.0675 0.1681 1.0700 0.042 Uiso 1 1 calc R U . . .
H18C H 0.0725 0.2679 1.0608 0.042 Uiso 1 1 calc R U . . .
C19 C 0.34145(13) 0.08847(12) 0.76148(10) 0.0239(2) Uani 1 1 d . . . . .
C20 C 0.32744(15) 0.04370(13) 0.64638(11) 0.0298(3) Uani 1 1 d . . . . .
H20A H 0.2315 0.0046 0.6218 0.045 Uiso 1 1 calc R U . . .
H20B H 0.3819 -0.0180 0.6357 0.045 Uiso 1 1 calc R U . . .
H20C H 0.3600 0.1161 0.6085 0.045 Uiso 1 1 calc R U . . .
C21 C 0.49240(14) 0.14394(13) 0.80306(11) 0.0290(3) Uani 1 1 d . . . . .
H21A H 0.5261 0.2232 0.7739 0.043 Uiso 1 1 calc R U . . .
H21B H 0.5459 0.0840 0.7839 0.043 Uiso 1 1 calc R U . . .
H21C H 0.5013 0.1599 0.8778 0.043 Uiso 1 1 calc R U . . .
C22 C 0.29184(15) -0.02923(13) 0.81722(11) 0.0307(3) Uani 1 1 d . . . . .
H22A H 0.2989 -0.0043 0.8909 0.046 Uiso 1 1 calc R U . . .
H22B H 0.3484 -0.0887 0.8051 0.046 Uiso 1 1 calc R U . . .
H22C H 0.1966 -0.0695 0.7911 0.046 Uiso 1 1 calc R U . . .
C23 C 0.14604(15) 0.22352(14) 0.42635(11) 0.0340(3) Uani 1 1 d . . . . .
H23 H 0.1183 0.2670 0.3669 0.041 Uiso 1 1 calc R U . . .
C24 C 0.04840(15) 0.22934(15) 0.50522(12) 0.0371(3) Uani 1 1 d . . . . .
H24A H 0.0738 0.1870 0.5642 0.056 Uiso 1 1 calc R U . . .
H24B H -0.0446 0.1872 0.4748 0.056 Uiso 1 1 calc R U . . .
H24C H 0.0529 0.3176 0.5277 0.056 Uiso 1 1 calc R U . . .
C25 C 0.1446(2) 0.09036(17) 0.38736(14) 0.0486(4) Uani 1 1 d . . . . .
H25A H 0.2153 0.0917 0.3417 0.073 Uiso 1 1 calc R U . . .
H25B H 0.0552 0.0494 0.3496 0.073 Uiso 1 1 calc R U . . .
H25C H 0.1623 0.0434 0.4453 0.073 Uiso 1 1 calc R U . . .
C26 C 0.70226(13) 0.43485(13) 0.60784(10) 0.0254(3) Uani 1 1 d . . . . .
H26 H 0.7836 0.4821 0.5781 0.030 Uiso 1 1 calc R U . . .
C27 C 0.70051(16) 0.29626(14) 0.59392(12) 0.0337(3) Uani 1 1 d . . . . .
H27A H 0.6210 0.2473 0.6217 0.051 Uiso 1 1 calc R U . . .
H27B H 0.7839 0.2828 0.6302 0.051 Uiso 1 1 calc R U . . .
H27C H 0.6955 0.2689 0.5208 0.051 Uiso 1 1 calc R U . . .
C28 C 0.71258(14) 0.48958(14) 0.71859(10) 0.0294(3) Uani 1 1 d . . . . .
H28A H 0.7074 0.5778 0.7207 0.044 Uiso 1 1 calc R U . . .
H28B H 0.7996 0.4849 0.7552 0.044 Uiso 1 1 calc R U . . .
H28C H 0.6374 0.4413 0.7512 0.044 Uiso 1 1 calc R U . . .

loop_
_atom_site_aniso_label
_atom_site_aniso_U_11
_atom_site_aniso_U_22
_atom_site_aniso_U_33
_atom_site_aniso_U_23
_atom_site_aniso_U_13
_atom_site_aniso_U_12
Ti1 0.01816(13) 0.02053(13) 0.01799(13) 0.00228(8) 0.00272(8) 0.00239(8)
F1 0.0213(4) 0.0306(4) 0.0343(4) 0.0045(3) 0.0000(3) 0.0059(3)
F2 0.0298(4) 0.0246(4) 0.0307(4) 0.0096(3) 0.0069(3) 0.0090(3)
F3 0.0331(4) 0.0270(4) 0.0282(4) 0.0034(3) 0.0115(3) 0.0116(3)
O1 0.0203(4) 0.0245(4) 0.0220(4) 0.0050(3) 0.0053(3) 0.0050(3)
O2 0.0245(4) 0.0236(4) 0.0194(4) 0.0041(3) 0.0042(3) 0.0055(3)
O3 0.0265(5) 0.0258(4) 0.0247(4) 0.0004(3) 0.0011(4) 0.0011(4)
O4 0.0185(4) 0.0271(4) 0.0212(4) 0.0067(3) 0.0022(3) 0.0043(3)
C1 0.0190(5) 0.0226(5) 0.0181(5) 0.0022(4) 0.0023(4) 0.0033(4)
C2 0.0208(6) 0.0200(5) 0.0201(5) 0.0025(4) 0.0019(4) 0.0032(4)
C3 0.0217(6) 0.0228(6) 0.0223(5) 0.0026(4) 0.0043(4) 0.0057(4)
C4 0.0211(6) 0.0229(6) 0.0203(5) 0.0025(4) 0.0033(4) 0.0037(4)
C5 0.0230(6) 0.0209(5) 0.0217(5) 0.0032(4) 0.0035(4) 0.0036(4)
C6 0.0215(6) 0.0212(5) 0.0207(5) 0.0019(4) 0.0022(4) 0.0044(4)
C7 0.0210(6) 0.0210(5) 0.0193(5) 0.0023(4) 0.0046(4) 0.0049(4)
C8 0.0241(6) 0.0226(6) 0.0243(6) 0.0046(4) 0.0051(5) 0.0050(5)
C9 0.0223(6) 0.0215(5) 0.0250(6) 0.0001(4) 0.0023(5) 0.0056(4)
C10 0.0271(7) 0.0261(6) 0.0308(6) 0.0014(5) 0.0054(5) 0.0030(5)
C11 0.0271(7) 0.0302(7) 0.0460(8) -0.0027(6) 0.0060(6) -0.0011(5)
C12 0.0293(7) 0.0340(7) 0.0456(8) -0.0097(6) -0.0069(6) 0.0040(6)
C13 0.0424(8) 0.0341(7) 0.0307(7) -0.0025(6) -0.0088(6) 0.0086(6)
C14 0.0346(7) 0.0264(6) 0.0262(6) 0.0008(5) -0.0003(5) 0.0048(5)
C15 0.0227(6) 0.0234(6) 0.0237(6) 0.0047(4) 0.0057(5) 0.0046(5)
C16 0.0300(7) 0.0286(6) 0.0362(7) 0.0082(5) 0.0143(6) 0.0100(5)
C17 0.0237(6) 0.0280(6) 0.0310(6) 0.0044(5) 0.0051(5) 0.0026(5)
C18 0.0289(7) 0.0332(7) 0.0234(6) 0.0057(5) 0.0067(5) 0.0068(5)
C19 0.0250(6) 0.0219(6) 0.0264(6) 0.0043(4) 0.0069(5) 0.0066(5)
C20 0.0338(7) 0.0262(6) 0.0297(6) -0.0001(5) 0.0080(5) 0.0073(5)
C21 0.0250(6) 0.0318(7) 0.0327(7) 0.0081(5) 0.0046(5) 0.0099(5)
C22 0.0334(7) 0.0248(6) 0.0384(7) 0.0093(5) 0.0135(6) 0.0105(5)
C23 0.0298(7) 0.0362(7) 0.0277(6) 0.0014(5) -0.0030(5) -0.0053(6)
C24 0.0262(7) 0.0405(8) 0.0388(8) -0.0006(6) 0.0000(6) -0.0004(6)
C25 0.0508(10) 0.0416(9) 0.0411(9) -0.0107(7) 0.0081(7) -0.0093(8)
C26 0.0198(6) 0.0332(6) 0.0247(6) 0.0088(5) 0.0026(5) 0.0076(5)
C27 0.0344(7) 0.0371(7) 0.0352(7) 0.0096(6) 0.0090(6) 0.0161(6)
C28 0.0246(6) 0.0368(7) 0.0252(6) 0.0069(5) -0.0007(5) 0.0050(5)

loop_
_atom_type_symbol
_atom_type_description
_atom_type_scat_dispersion_real
_atom_type_scat_dispersion_imag
_atom_type_scat_source
C C 0.0047 0.0021 'International Tables Vol C Tables 4.2.6.8 and 6.1.1.4'
H H 0.0000 0.0000 'International Tables Vol C Tables 4.2.6.8 and 6.1.1.4'
O O 0.0149 0.0078 'International Tables Vol C Tables 4.2.6.8 and 6.1.1.4'
F F 0.0222 0.0131 'International Tables Vol C Tables 4.2.6.8 and 6.1.1.4'
Ti Ti 0.3134 0.5526 'International Tables Vol C Tables 4.2.6.8 and 6.1.1.4'

loop_
_geom_angle_atom_site_label_1
_geom_angle_atom_site_label_2
_geom_angle_atom_site_label_3
_geom_angle
_geom_angle_site_symmetry_1
_geom_angle_site_symmetry_3
O3 Ti1 O2 111.35(4) . .
O3 Ti1 O1 101.75(4) . .
O2 Ti1 O1 87.87(4) . .
O3 Ti1 O4 118.51(4) . .
O2 Ti1 O4 127.37(4) . .
O1 Ti1 O4 97.31(4) . .
O3 Ti1 O4 94.95(4) . 2_666
O2 Ti1 O4 86.13(4) . 2_666
O1 Ti1 O4 163.30(4) . 2_666
O4 Ti1 O4 74.27(4) . 2_666
C1 O1 Ti1 127.14(8) . .
C7 O2 Ti1 129.22(7) . .
C23 O3 Ti1 145.99(9) . .
C26 O4 Ti1 136.81(7) . .
C26 O4 Ti1 116.76(7) . 2_666
Ti1 O4 Ti1 105.72(4) . 2_666
O1 C1 C2 119.10(10) . .
O1 C1 C6 120.65(11) . .
C2 C1 C6 120.24(11) . .
C3 C2 C1 120.10(11) . .
C3 C2 C7 122.75(11) . .
C1 C2 C7 117.07(11) . .
C4 C3 C2 121.28(11) . .
C4 C3 H3 119.4 . .
C2 C3 H3 119.4 . .
C3 C4 C5 117.35(11) . .
C3 C4 C15 122.98(11) . .
C5 C4 C15 119.67(11) . .
C6 C5 C4 124.06(11) . .
C6 C5 H5 118.0 . .
C4 C5 H5 118.0 . .
C5 C6 C1 116.94(11) . .
C5 C6 C19 121.07(11) . .
C1 C6 C19 121.99(11) . .
O2 C7 C2 111.03(9) . .
O2 C7 C9 110.68(10) . .
C2 C7 C9 111.21(10) . .
O2 C7 C8 102.39(9) . .
C2 C7 C8 113.03(10) . .
C9 C7 C8 108.15(10) . .
F2 C8 F1 106.63(10) . .
F2 C8 F3 106.24(10) . .
F1 C8 F3 107.14(10) . .
F2 C8 C7 111.02(10) . .
F1 C8 C7 111.95(10) . .
F3 C8 C7 113.44(10) . .
C14 C9 C10 119.27(12) . .
C14 C9 C7 120.72(12) . .
C10 C9 C7 120.00(11) . .
C11 C10 C9 120.04(13) . .
C11 C10 H10 120.0 . .
C9 C10 H10 120.0 . .
C12 C11 C10 120.30(14) . .
C12 C11 H11 119.9 . .
C10 C11 H11 119.9 . .
C13 C12 C11 119.88(14) . .
C13 C12 H12 120.1 . .
C11 C12 H12 120.1 . .
C12 C13 C14 120.15(14) . .
C12 C13 H13 119.9 . .
C14 C13 H13 119.9 . .
C9 C14 C13 120.35(14) . .
C9 C14 H14 119.8 . .
C13 C14 H14 119.8 . .
C16 C15 C4 112.93(10) . .
C16 C15 C18 108.12(11) . .
C4 C15 C18 109.07(10) . .
C16 C15 C17 107.70(11) . .
C4 C15 C17 109.33(10) . .
C18 C15 C17 109.66(11) . .
C15 C16 H16A 109.5 . .
C15 C16 H16B 109.5 . .
H16A C16 H16B 109.5 . .
C15 C16 H16C 109.5 . .
H16A C16 H16C 109.5 . .
H16B C16 H16C 109.5 . .
C15 C17 H17A 109.5 . .
C15 C17 H17B 109.5 . .
H17A C17 H17B 109.5 . .
C15 C17 H17C 109.5 . .
H17A C17 H17C 109.5 . .
H17B C17 H17C 109.5 . .
C15 C18 H18A 109.5 . .
C15 C18 H18B 109.5 . .
H18A C18 H18B 109.5 . .
C15 C18 H18C 109.5 . .
H18A C18 H18C 109.5 . .
H18B C18 H18C 109.5 . .
C21 C19 C6 110.56(10) . .
C21 C19 C22 106.72(11) . .
C6 C19 C22 112.01(10) . .
C21 C19 C20 110.33(11) . .
C6 C19 C20 109.98(10) . .
C22 C19 C20 107.15(11) . .
C19 C20 H20A 109.5 . .
C19 C20 H20B 109.5 . .
H20A C20 H20B 109.5 . .
C19 C20 H20C 109.5 . .
H20A C20 H20C 109.5 . .
H20B C20 H20C 109.5 . .
C19 C21 H21A 109.5 . .
C19 C21 H21B 109.5 . .
H21A C21 H21B 109.5 . .
C19 C21 H21C 109.5 . .
H21A C21 H21C 109.5 . .
H21B C21 H21C 109.5 . .
C19 C22 H22A 109.5 . .
C19 C22 H22B 109.5 . .
H22A C22 H22B 109.5 . .
C19 C22 H22C 109.5 . .
H22A C22 H22C 109.5 . .
H22B C22 H22C 109.5 . .
O3 C23 C25 108.92(14) . .
O3 C23 C24 110.56(11) . .
C25 C23 C24 112.74(13) . .
O3 C23 H23 108.2 . .
C25 C23 H23 108.2 . .
C24 C23 H23 108.2 . .
C23 C24 H24A 109.5 . .
C23 C24 H24B 109.5 . .
H24A C24 H24B 109.5 . .
C23 C24 H24C 109.5 . .
H24A C24 H24C 109.5 . .
H24B C24 H24C 109.5 . .
C23 C25 H25A 109.5 . .
C23 C25 H25B 109.5 . .
H25A C25 H25B 109.5 . .
C23 C25 H25C 109.5 . .
H25A C25 H25C 109.5 . .
H25B C25 H25C 109.5 . .
O4 C26 C27 109.57(11) . .
O4 C26 C28 109.53(10) . .
C27 C26 C28 114.63(11) . .
O4 C26 H26 107.6 . .
C27 C26 H26 107.6 . .
C28 C26 H26 107.6 . .
C26 C27 H27A 109.5 . .
C26 C27 H27B 109.5 . .
H27A C27 H27B 109.5 . .
C26 C27 H27C 109.5 . .
H27A C27 H27C 109.5 . .
H27B C27 H27C 109.5 . .
C26 C28 H28A 109.5 . .
C26 C28 H28B 109.5 . .
H28A C28 H28B 109.5 . .
C26 C28 H28C 109.5 . .
H28A C28 H28C 109.5 . .
H28B C28 H28C 109.5 . .

loop_
_geom_bond_atom_site_label_1
_geom_bond_atom_site_label_2
_geom_bond_distance
_geom_bond_site_symmetry_2
Ti1 O3 1.7758(10) .
Ti1 O2 1.8265(9) .
Ti1 O1 1.8702(9) .
Ti1 O4 1.9370(9) .
Ti1 O4 2.0945(9) 2_666
Ti1 Ti1 3.2152(5) 2_666
F1 C8 1.3441(15) .
F2 C8 1.3424(14) .
F3 C8 1.3459(15) .
O1 C1 1.3631(15) .
O2 C7 1.4151(14) .
O3 C23 1.4380(16) .
O4 C26 1.4561(15) .
O4 Ti1 2.0944(9) 2_666
C1 C2 1.4063(17) .
C1 C6 1.4213(16) .
C2 C3 1.3978(17) .
C2 C7 1.5338(16) .
C3 C4 1.3905(17) .
C3 H3 0.9500 .
C4 C5 1.4030(17) .
C4 C15 1.5349(17) .
C5 C6 1.3936(17) .
C5 H5 0.9500 .
C6 C19 1.5405(17) .
C7 C9 1.5389(17) .
C7 C8 1.5436(17) .
C9 C14 1.3917(18) .
C9 C10 1.3951(18) .
C10 C11 1.393(2) .
C10 H10 0.9500 .
C11 C12 1.388(2) .
C11 H11 0.9500 .
C12 C13 1.381(2) .
C12 H12 0.9500 .
C13 C14 1.395(2) .
C13 H13 0.9500 .
C14 H14 0.9500 .
C15 C16 1.5324(18) .
C15 C18 1.5373(18) .
C15 C17 1.5400(18) .
C16 H16A 0.9800 .
C16 H16B 0.9800 .
C16 H16C 0.9800 .
C17 H17A 0.9800 .
C17 H17B 0.9800 .
C17 H17C 0.9800 .
C18 H18A 0.9800 .
C18 H18B 0.9800 .
C18 H18C 0.9800 .
C19 C21 1.5397(19) .
C19 C22 1.5415(17) .
C19 C20 1.5417(18) .
C20 H20A 0.9800 .
C20 H20B 0.9800 .
C20 H20C 0.9800 .
C21 H21A 0.9800 .
C21 H21B 0.9800 .
C21 H21C 0.9800 .
C22 H22A 0.9800 .
C22 H22B 0.9800 .
C22 H22C 0.9800 .
C23 C25 1.507(2) .
C23 C24 1.515(2) .
C23 H23 1.0000 .
C24 H24A 0.9800 .
C24 H24B 0.9800 .
C24 H24C 0.9800 .
C25 H25A 0.9800 .
C25 H25B 0.9800 .
C25 H25C 0.9800 .
C26 C27 1.513(2) .
C26 C28 1.5204(18) .
C26 H26 1.0000 .
C27 H27A 0.9800 .
C27 H27B 0.9800 .
C27 H27C 0.9800 .
C28 H28A 0.9800 .
C28 H28B 0.9800 .
C28 H28C 0.9800 .

loop_
_geom_torsion_atom_site_label_1
_geom_torsion_atom_site_label_2
_geom_torsion_atom_site_label_3
_geom_torsion_atom_site_label_4
_geom_torsion
_geom_torsion_site_symmetry_1
_geom_torsion_site_symmetry_2
_geom_torsion_site_symmetry_3
_geom_torsion_site_symmetry_4
O3 Ti1 O1 C1 -74.83(10) . . . .
O2 Ti1 O1 C1 36.55(10) . . . .
O4 Ti1 O1 C1 163.96(9) . . . .
O4 Ti1 O1 C1 105.52(15) 2_666 . . .
Ti1 Ti1 O1 C1 151.05(8) 2_666 . . .
O3 Ti1 O2 C7 112.68(10) . . . .
O1 Ti1 O2 C7 10.89(10) . . . .
O4 Ti1 O2 C7 -86.68(10) . . . .
O4 Ti1 O2 C7 -153.51(10) 2_666 . . .
Ti1 Ti1 O2 C7 -125.81(9) 2_666 . . .
O2 Ti1 O3 C23 -7.57(17) . . . .
O1 Ti1 O3 C23 84.76(16) . . . .
O4 Ti1 O3 C23 -170.12(15) . . . .
O4 Ti1 O3 C23 -95.34(16) 2_666 . . .
Ti1 Ti1 O3 C23 -128.30(15) 2_666 . . .
Ti1 O1 C1 C2 -41.69(15) . . . .
Ti1 O1 C1 C6 137.63(10) . . . .
O1 C1 C2 C3 177.65(10) . . . .
C6 C1 C2 C3 -1.68(18) . . . .
O1 C1 C2 C7 -5.60(16) . . . .
C6 C1 C2 C7 175.08(10) . . . .
C1 C2 C3 C4 0.37(18) . . . .
C7 C2 C3 C4 -176.19(11) . . . .
C2 C3 C4 C5 0.92(18) . . . .
C2 C3 C4 C15 179.84(11) . . . .
C3 C4 C5 C6 -0.97(18) . . . .
C15 C4 C5 C6 -179.93(11) . . . .
C4 C5 C6 C1 -0.28(18) . . . .
C4 C5 C6 C19 179.72(11) . . . .
O1 C1 C6 C5 -177.71(10) . . . .
C2 C1 C6 C5 1.60(17) . . . .
O1 C1 C6 C19 2.29(17) . . . .
C2 C1 C6 C19 -178.40(11) . . . .
Ti1 O2 C7 C2 -48.14(13) . . . .
Ti1 O2 C7 C9 75.88(12) . . . .
Ti1 O2 C7 C8 -169.04(8) . . . .
C3 C2 C7 O2 -137.02(12) . . . .
C1 C2 C7 O2 46.32(14) . . . .
C3 C2 C7 C9 99.26(13) . . . .
C1 C2 C7 C9 -77.40(13) . . . .
C3 C2 C7 C8 -22.62(16) . . . .
C1 C2 C7 C8 160.72(10) . . . .
O2 C7 C8 F2 -52.74(12) . . . .
C2 C7 C8 F2 -172.25(9) . . . .
C9 C7 C8 F2 64.17(13) . . . .
O2 C7 C8 F1 66.31(12) . . . .
C2 C7 C8 F1 -53.21(13) . . . .
C9 C7 C8 F1 -176.79(10) . . . .
O2 C7 C8 F3 -172.29(10) . . . .
C2 C7 C8 F3 68.20(13) . . . .
C9 C7 C8 F3 -55.38(13) . . . .
O2 C7 C9 C14 -151.14(12) . . . .
C2 C7 C9 C14 -27.22(16) . . . .
C8 C7 C9 C14 97.45(13) . . . .
O2 C7 C9 C10 30.01(16) . . . .
C2 C7 C9 C10 153.92(11) . . . .
C8 C7 C9 C10 -81.40(14) . . . .
C14 C9 C10 C11 -0.6(2) . . . .
C7 C9 C10 C11 178.23(12) . . . .
C9 C10 C11 C12 1.0(2) . . . .
C10 C11 C12 C13 -0.3(2) . . . .
C11 C12 C13 C14 -0.8(2) . . . .
C10 C9 C14 C13 -0.4(2) . . . .
C7 C9 C14 C13 -179.29(13) . . . .
C12 C13 C14 C9 1.2(2) . . . .
C3 C4 C15 C16 1.94(17) . . . .
C5 C4 C15 C16 -179.16(11) . . . .
C3 C4 C15 C18 -118.28(13) . . . .
C5 C4 C15 C18 60.61(15) . . . .
C3 C4 C15 C17 121.82(13) . . . .
C5 C4 C15 C17 -59.28(15) . . . .
C5 C6 C19 C21 -120.85(12) . . . .
C1 C6 C19 C21 59.15(15) . . . .
C5 C6 C19 C22 -1.97(17) . . . .
C1 C6 C19 C22 178.03(11) . . . .
C5 C6 C19 C20 117.06(13) . . . .
C1 C6 C19 C20 -62.94(15) . . . .
Ti1 O3 C23 C25 -153.55(13) . . . .
Ti1 O3 C23 C24 -29.1(2) . . . .
Ti1 O4 C26 C27 67.21(15) . . . .
Ti1 O4 C26 C27 -124.09(9) 2_666 . . .
Ti1 O4 C26 C28 -59.33(15) . . . .
Ti1 O4 C26 C28 109.37(10) 2_666 . . .
